data_1562263
loop_
_publ_author_name
'Chen, Mao-Long'
'Shi, Yan-Ru'
'Yang, Yu-Chen'
'Zhou, Zhao-Hui'

_publ_section_title
;
 Acidic 1,3-propanediaminetetraacetato lanthanides with luminescent and
 catalytic ester hydrolysis properties
;
_journal_name_full 'Journal of Solid State Chemistry'
_journal_page_first 265
_journal_page_last 273
_journal_paper_doi 10.1016/j.jssc.2014.07.037
_journal_volume 219
_journal_year 2014
_chemical_formula_moiety 'C11 H17 N2 O9 Sm, 4(H2 O)'
_chemical_formula_sum 'C11 H25 N2 O13 Sm'
_chemical_formula_weight 543.68
_space_group_crystal_system triclinic
_space_group_IT_number 2
_space_group_name_Hall '-P 1'
_space_group_name_H-M_alt 'P -1'
_atom_sites_solution_hydrogens geom
_atom_sites_solution_primary direct
_atom_sites_solution_secondary difmap
_cell_angle_alpha 90.799(6)
_cell_angle_beta 91.424(6)
_cell_angle_gamma 99.278(7)
_cell_formula_units_Z 2
_cell_length_a 6.5191(5)
_cell_length_b 10.7261(9)
_cell_length_c 12.7328(10)
_cell_measurement_temperature 173(2)
_cell_volume 878.27(12)
_computing_molecular_graphics
;
O. V. Dolomanov, L. J. Bourhis, R. J. Gildea, J. A. K. Howard and H. Puschmann,
OLEX2: a complete structure solution, refinement and analysis program.
J. Appl. Cryst. (2009). 42, 339-341.
;
_computing_publication_material
;
O. V. Dolomanov, L. J. Bourhis, R. J. Gildea, J. A. K. Howard and H. Puschmann,
OLEX2: a complete structure solution, refinement and analysis program.
J. Appl. Cryst. (2009). 42, 339-341.
;
_computing_structure_refinement
;
XL, G.M. Sheldrick, Acta Cryst.
(2008). A64, 112-122
;
_computing_structure_solution 'SHELXS-97 (Sheldrick, 1990)'
_diffrn_ambient_temperature 173.15
_diffrn_measured_fraction_theta_full 0.973
_diffrn_measured_fraction_theta_max 0.973
_diffrn_radiation_monochromator graphite
_diffrn_radiation_type 'MO K\a'
_diffrn_radiation_wavelength 0.71073
_diffrn_reflns_av_R_equivalents 0.0462
_diffrn_reflns_av_unetI/netI 0.0878
_diffrn_reflns_limit_h_max 8
_diffrn_reflns_limit_h_min -8
_diffrn_reflns_limit_k_max 9
_diffrn_reflns_limit_k_min -13
_diffrn_reflns_limit_l_max 15
_diffrn_reflns_limit_l_min -14
_diffrn_reflns_number 5834
_diffrn_reflns_theta_full 26.50
_diffrn_reflns_theta_max 26.50
_diffrn_reflns_theta_min 3.17
_diffrn_source 'fine-focus sealed tube'
_diffrn_source_current n/a
_diffrn_source_voltage n/a
_exptl_absorpt_coefficient_mu 3.417
_exptl_absorpt_correction_T_max 0.9348
_exptl_absorpt_correction_T_min 0.4271
_exptl_crystal_density_diffrn 2.056
_exptl_crystal_density_method 'not measured'
_exptl_crystal_F_000 542
_exptl_crystal_size_max 0.30
_exptl_crystal_size_mid 0.02
_exptl_crystal_size_min 0.02
_refine_diff_density_max 2.693
_refine_diff_density_min -1.467
_refine_diff_density_rms 0.211
_refine_ls_extinction_method none
_refine_ls_goodness_of_fit_ref 1.079
_refine_ls_hydrogen_treatment mixed
_refine_ls_matrix_type full
_refine_ls_number_parameters 251
_refine_ls_number_reflns 3540
_refine_ls_number_restraints 18
_refine_ls_restrained_S_all 1.089
_refine_ls_R_factor_all 0.0570
_refine_ls_R_factor_gt 0.0479
_refine_ls_shift/su_max 0.001
_refine_ls_shift/su_mean 0.000
_refine_ls_structure_factor_coef Fsqd
_refine_ls_weighting_details 'calc w=1/[\s^2^(Fo^2^)+(0.0309P)^2^+0.6309P] where P=(Fo^2^+2Fc^2^)/3'
_refine_ls_weighting_scheme calc
_refine_ls_wR_factor_gt 0.0935
_refine_ls_wR_factor_ref 0.0983
_reflns_number_gt 3142
_reflns_number_total 3540
_reflns_threshold_expression >2sigma(I)
_cod_data_source_file JSSC-2014-219-265.cif
_cod_data_source_block 19
_cod_database_code 1562263

loop_
_space_group_symop_id
_space_group_symop_operation_xyz
1 'x, y, z'
2 '-x, -y, -z'

loop_
_atom_site_label
_atom_site_type_symbol
_atom_site_fract_x
_atom_site_fract_y
_atom_site_fract_z
_atom_site_U_iso_or_equiv
_atom_site_adp_type
_atom_site_occupancy
_atom_site_symmetry_multiplicity
_atom_site_calc_flag
_atom_site_refinement_flags
_atom_site_disorder_assembly
_atom_site_disorder_group
Sm1 Sm 0.43480(5) 0.62352(3) 0.37089(3) 0.00763(11) Uani 1 1 d . . .
C1 C 0.8201(10) 0.6599(6) 0.1826(5) 0.0086(14) Uani 1 1 d . . .
H1A H 0.9291 0.7200 0.1489 0.010 Uiso 1 1 calc R . .
H1B H 0.7793 0.5870 0.1337 0.010 Uiso 1 1 calc R . .
C2 C 0.9101(10) 0.6136(6) 0.2845(5) 0.0103(14) Uani 1 1 d U . .
C3 C 0.4758(11) 0.6831(6) 0.1166(5) 0.0112(14) Uani 1 1 d . . .
H3A H 0.5389 0.6961 0.0469 0.013 Uiso 1 1 calc R . .
H3B H 0.3657 0.7365 0.1216 0.013 Uiso 1 1 calc R . .
C4 C 0.3799(10) 0.5456(7) 0.1267(6) 0.0132(15) Uani 1 1 d . . .
C5 C 1.2848(10) 1.0349(6) 0.3338(6) 0.0129(15) Uani 1 1 d . . .
H5A H 1.4143 1.0919 0.3553 0.015 Uiso 1 1 calc R . .
H5B H 1.2926 1.0143 0.2581 0.015 Uiso 1 1 calc R . .
C6 C 1.2678(10) 0.9141(6) 0.3963(5) 0.0098(14) Uani 1 1 d U . .
C7 C 1.1568(11) 1.2413(6) 0.3444(5) 0.0135(15) Uani 1 1 d . . .
H7A H 1.0277 1.2788 0.3465 0.016 Uiso 1 1 calc R . .
H7B H 1.2232 1.2635 0.2766 0.016 Uiso 1 1 calc R . .
C8 C 1.3008(10) 1.2962(6) 0.4325(5) 0.0100(14) Uani 1 1 d . . .
C9 C 0.6976(11) 0.8617(6) 0.1964(5) 0.0108(14) Uani 1 1 d . . .
H9A H 0.5728 0.9021 0.2053 0.013 Uiso 1 1 calc R . .
H9B H 0.7553 0.8852 0.1270 0.013 Uiso 1 1 calc R . .
C10 C 0.8578(11) 0.9095(6) 0.2819(5) 0.0148(15) Uani 1 1 d . . .
H10A H 0.9807 0.8669 0.2744 0.018 Uiso 1 1 calc R . .
H10B H 0.7984 0.8884 0.3514 0.018 Uiso 1 1 calc R . .
C11 C 0.9250(11) 1.0523(6) 0.2758(5) 0.0130(15) Uani 1 1 d . . .
H11A H 0.9666 1.0741 0.2033 0.016 Uiso 1 1 calc R . .
H11B H 0.8052 1.0949 0.2920 0.016 Uiso 1 1 calc R . .
N1 N 0.6377(8) 0.7224(5) 0.2002(4) 0.0092(12) Uani 1 1 d . . .
N2 N 1.1028(8) 1.1011(5) 0.3505(4) 0.0093(12) Uani 1 1 d . . .
H2 H 1.0574 1.0828 0.4181 0.011 Uiso 1 1 calc R . .
O1 O 0.7912(7) 0.5875(4) 0.3594(4) 0.0138(11) Uani 1 1 d . . .
O2 O 1.0976(7) 0.6017(5) 0.2845(4) 0.0174(11) Uani 1 1 d . . .
O3 O 0.4152(7) 0.4898(4) 0.2113(3) 0.0121(10) Uani 1 1 d . . .
O4 O 0.2665(8) 0.4965(5) 0.0514(4) 0.0211(12) Uani 1 1 d . . .
O5 O 1.3564(7) 0.8297(4) 0.3554(4) 0.0149(11) Uani 1 1 d . . .
O6 O 1.1767(8) 0.9087(5) 0.4817(4) 0.0175(11) Uani 1 1 d . . .
O7 O 1.3786(8) 1.4123(4) 0.4311(4) 0.0160(11) Uani 1 1 d . . .
O8 O 1.3382(8) 1.2273(4) 0.5054(4) 0.0164(11) Uani 1 1 d . . .
O1W O 0.1779(11) 0.6262(7) 0.5078(5) 0.0490(18) Uani 1 1 d U . .
H1WA H 0.1192 0.5575 0.5395 0.073 Uiso 1 1 d R . .
H1WB H 0.2402 0.6591 0.5653 0.073 Uiso 1 1 d R . .
O2W O 1.0883(9) 0.6709(6) -0.0725(5) 0.0332(14) Uani 1 1 d G . .
H2WA H 1.1579 0.6491 -0.0205 0.050 Uiso 1 1 d G . .
H2WB H 0.9634 0.6332 -0.0705 0.050 Uiso 1 1 d G . .
O3W O 1.1401(14) 0.9165(7) 0.0293(6) 0.069(3) Uani 1 1 d . . .
H3WA H 1.0591 0.9118 0.0642 0.104 Uiso 1 1 d R . .
H3WB H 1.1422 0.8263 -0.0018 0.104 Uiso 1 1 d R . .
O5W O 1.448(2) 1.0717(17) 0.0726(15) 0.152(5) Uani 1 1 d G . .
H5WA H 1.4425 1.1413 0.1041 0.227 Uiso 1 1 d G . .
H5WB H 1.3260 1.0318 0.0614 0.227 Uiso 1 1 d G . .
O4W O 1.3580(13) 0.7092(8) -0.2384(7) 0.097(4) Uani 1 1 d . . .
H4WA H 1.2571 0.6751 -0.1839 0.145 Uiso 1 1 d R . .
H4WB H 1.4438 0.6623 -0.2048 0.145 Uiso 1 1 d R . .

loop_
_atom_site_aniso_label
_atom_site_aniso_U_11
_atom_site_aniso_U_22
_atom_site_aniso_U_33
_atom_site_aniso_U_23
_atom_site_aniso_U_13
_atom_site_aniso_U_12
Sm1 0.00622(18) 0.00585(18) 0.0108(2) -0.00073(12) 0.00095(13) 0.00079(12)
C1 0.007(3) 0.012(4) 0.008(3) -0.001(3) 0.002(3) 0.003(3)
C2 0.0104(16) 0.0097(16) 0.0110(17) -0.0004(10) 0.0005(10) 0.0020(10)
C3 0.012(4) 0.010(4) 0.011(4) -0.003(3) -0.001(3) 0.001(3)
C4 0.008(3) 0.014(4) 0.017(4) -0.005(3) 0.002(3) 0.004(3)
C5 0.007(3) 0.013(4) 0.018(4) -0.003(3) 0.001(3) -0.001(3)
C6 0.0092(16) 0.0098(16) 0.0101(16) 0.0005(10) -0.0001(10) 0.0010(10)
C7 0.020(4) 0.009(4) 0.012(4) 0.001(3) -0.003(3) 0.004(3)
C8 0.003(3) 0.009(4) 0.017(4) 0.001(3) 0.004(3) -0.002(3)
C9 0.016(4) 0.009(3) 0.006(4) -0.003(3) 0.000(3) 0.000(3)
C10 0.023(4) 0.006(3) 0.013(4) 0.001(3) -0.002(3) -0.004(3)
C11 0.014(4) 0.011(4) 0.013(4) 0.000(3) -0.003(3) -0.001(3)
N1 0.003(3) 0.013(3) 0.011(3) 0.001(2) -0.002(2) 0.000(2)
N2 0.013(3) 0.002(3) 0.012(3) 0.001(2) 0.001(2) 0.001(2)
O1 0.011(3) 0.019(3) 0.012(3) 0.006(2) 0.004(2) 0.005(2)
O2 0.007(2) 0.026(3) 0.020(3) -0.001(2) 0.000(2) 0.004(2)
O3 0.015(3) 0.012(3) 0.009(3) -0.0027(19) 0.001(2) 0.000(2)
O4 0.020(3) 0.022(3) 0.017(3) -0.010(2) -0.003(2) -0.005(2)
O5 0.020(3) 0.014(3) 0.013(3) 0.001(2) -0.001(2) 0.010(2)
O6 0.020(3) 0.018(3) 0.016(3) 0.002(2) 0.006(2) 0.007(2)
O7 0.021(3) 0.008(3) 0.019(3) -0.002(2) -0.001(2) 0.000(2)
O8 0.025(3) 0.010(3) 0.012(3) 0.002(2) -0.005(2) -0.002(2)
O1W 0.047(2) 0.058(2) 0.047(2) 0.0097(18) 0.0081(18) 0.0192(18)
O2W 0.024(3) 0.030(4) 0.041(4) 0.003(3) -0.002(3) -0.009(3)
O3W 0.121(7) 0.035(4) 0.057(5) 0.020(4) 0.061(5) 0.017(4)
O5W 0.135(12) 0.143(15) 0.174(15) 0.013(11) -0.008(11) 0.016(10)
O4W 0.097(7) 0.067(6) 0.149(9) 0.075(6) 0.091(7) 0.060(5)

loop_
_atom_type_symbol
_atom_type_description
_atom_type_scat_dispersion_real
_atom_type_scat_dispersion_imag
_atom_type_scat_source
C C 0.0033 0.0016 'International Tables Vol C Tables 4.2.6.8 and 6.1.1.4'
H H 0.0000 0.0000 'International Tables Vol C Tables 4.2.6.8 and 6.1.1.4'
N N 0.0061 0.0033 'International Tables Vol C Tables 4.2.6.8 and 6.1.1.4'
O O 0.0106 0.0060 'International Tables Vol C Tables 4.2.6.8 and 6.1.1.4'
Sm Sm -0.1638 3.4418 'International Tables Vol C Tables 4.2.6.8 and 6.1.1.4'

loop_
_geom_angle_atom_site_label_1
_geom_angle_atom_site_label_2
_geom_angle_atom_site_label_3
_geom_angle
_geom_angle_site_symmetry_1
_geom_angle_site_symmetry_3
N1 Sm1 C8 109.32(17) . 2_776
N1 Sm1 O7 125.62(15) . 2_776
O1 Sm1 C8 66.21(16) . 2_776
O1 Sm1 N1 64.91(15) . .
O1 Sm1 O3 78.53(16) . .
O1 Sm1 O7 66.84(15) . 2_776
O1 Sm1 O8 70.69(16) . 2_776
O1 Sm1 O1W 137.37(19) . .
O2 Sm1 C8 147.48(16) 1_455 2_776
O2 Sm1 N1 93.61(16) 1_455 .
O2 Sm1 O1 146.27(16) 1_455 .
O2 Sm1 O3 68.23(16) 1_455 .
O2 Sm1 O7 140.70(15) 1_455 2_776
O2 Sm1 O8 139.35(16) 1_455 2_776
O2 Sm1 O1W 72.7(2) 1_455 .
O3 Sm1 C8 142.87(16) . 2_776
O3 Sm1 N1 62.30(16) . .
O3 Sm1 O7 128.65(14) . 2_776
O3 Sm1 O8 146.71(16) . 2_776
O5 Sm1 C8 90.41(17) 1_455 2_776
O5 Sm1 N1 73.98(16) 1_455 .
O5 Sm1 O1 120.02(17) 1_455 .
O5 Sm1 O2 73.68(17) 1_455 1_455
O5 Sm1 O3 118.23(16) 1_455 .
O5 Sm1 O7 111.76(15) 1_455 2_776
O5 Sm1 O7 154.34(16) 1_455 1_445
O5 Sm1 O8 69.62(16) 1_455 2_776
O5 Sm1 O1W 78.7(2) 1_455 .
O7 Sm1 C8 89.40(17) 1_445 2_776
O7 Sm1 C8 24.60(15) 2_776 2_776
O7 Sm1 N1 129.88(16) 1_445 .
O7 Sm1 O1 83.11(16) 1_445 .
O7 Sm1 O2 93.25(17) 1_445 1_455
O7 Sm1 O3 74.70(15) 1_445 .
O7 Sm1 O7 64.84(18) 1_445 2_776
O7 Sm1 O8 112.79(16) 1_445 2_776
O7 Sm1 O1W 76.3(2) 1_445 .
O8 Sm1 C8 23.40(16) 2_776 2_776
O8 Sm1 N1 92.60(16) 2_776 .
O8 Sm1 O7 47.99(14) 2_776 2_776
O1W Sm1 C8 76.5(2) . 2_776
O1W Sm1 N1 152.0(2) . .
O1W Sm1 O3 129.1(2) . .
O1W Sm1 O7 70.65(19) . 2_776
O1W Sm1 O8 83.5(2) . 2_776
H1A C1 H1B 107.8 . .
C2 C1 H1A 109.1 . .
C2 C1 H1B 109.1 . .
N1 C1 H1A 109.1 . .
N1 C1 H1B 109.1 . .
N1 C1 C2 112.7(5) . .
O1 C2 C1 118.3(6) . .
O2 C2 C1 116.4(6) . .
O2 C2 O1 125.3(6) . .
H3A C3 H3B 108.0 . .
C4 C3 H3A 109.4 . .
C4 C3 H3B 109.4 . .
N1 C3 H3A 109.4 . .
N1 C3 H3B 109.4 . .
N1 C3 C4 111.3(6) . .
O3 C4 C3 118.1(6) . .
O4 C4 C3 116.8(6) . .
O4 C4 O3 125.0(7) . .
H5A C5 H5B 108.0 . .
C6 C5 H5A 109.3 . .
C6 C5 H5B 109.3 . .
N2 C5 H5A 109.3 . .
N2 C5 H5B 109.3 . .
N2 C5 C6 111.5(5) . .
O5 C6 C5 114.2(6) . .
O6 C6 C5 118.8(6) . .
O6 C6 O5 126.9(6) . .
H7A C7 H7B 107.9 . .
C8 C7 H7A 109.2 . .
C8 C7 H7B 109.2 . .
N2 C7 H7A 109.2 . .
N2 C7 H7B 109.2 . .
N2 C7 C8 112.0(5) . .
C7 C8 Sm1 172.0(5) . 2_776
O7 C8 Sm1 68.5(4) . 2_776
O7 C8 C7 119.0(6) . .
O8 C8 Sm1 53.5(3) . 2_776
O8 C8 C7 119.0(6) . .
O8 C8 O7 122.0(6) . .
H9A C9 H9B 108.0 . .
C10 C9 H9A 109.4 . .
C10 C9 H9B 109.4 . .
N1 C9 H9A 109.4 . .
N1 C9 H9B 109.4 . .
N1 C9 C10 111.0(5) . .
C9 C10 H10A 109.4 . .
C9 C10 H10B 109.4 . .
C9 C10 C11 111.1(6) . .
H10A C10 H10B 108.0 . .
C11 C10 H10A 109.4 . .
C11 C10 H10B 109.4 . .
C10 C11 H11A 109.1 . .
C10 C11 H11B 109.1 . .
H11A C11 H11B 107.8 . .
N2 C11 C10 112.7(5) . .
N2 C11 H11A 109.1 . .
N2 C11 H11B 109.1 . .
C1 N1 Sm1 109.6(4) . .
C1 N1 C3 110.0(5) . .
C1 N1 C9 110.4(5) . .
C3 N1 Sm1 100.3(4) . .
C9 N1 Sm1 118.0(4) . .
C9 N1 C3 107.9(5) . .
C5 N2 C11 111.5(5) . .
C5 N2 H2 107.2 . .
C7 N2 C5 113.0(5) . .
C7 N2 C11 110.5(5) . .
C7 N2 H2 107.2 . .
C11 N2 H2 107.2 . .
C2 O1 Sm1 127.1(4) . .
C2 O2 Sm1 150.7(5) . 1_655
C4 O3 Sm1 114.5(4) . .
C6 O5 Sm1 145.8(4) . 1_655
Sm1 O7 Sm1 115.16(18) 1_665 2_776
C8 O7 Sm1 86.9(4) . 2_776
C8 O7 Sm1 157.7(5) . 1_665
C8 O8 Sm1 103.1(4) . 2_776
Sm1 O1W H1WA 123.0 . .
Sm1 O1W H1WB 109.2 . .
H1WA O1W H1WB 93.1 . .
H2WA O2W H2WB 109.5 . .
H3WA O3W H3WB 107.4 . .
H5WA O5W H5WB 109.5 . .
H4WA O4W H4WB 83.9 . .

loop_
_geom_bond_atom_site_label_1
_geom_bond_atom_site_label_2
_geom_bond_distance
_geom_bond_site_symmetry_2
Sm1 C8 3.037(7) 2_776
Sm1 N1 2.711(5) .
Sm1 O1 2.423(4) .
Sm1 O2 2.409(5) 1_455
Sm1 O3 2.460(4) .
Sm1 O5 2.358(5) 1_455
Sm1 O7 2.831(5) 2_776
Sm1 O7 2.377(5) 1_445
Sm1 O8 2.507(5) 2_776
Sm1 O1W 2.450(6) .
C1 H1A 0.9900 .
C1 H1B 0.9900 .
C1 C2 1.533(9) .
C1 N1 1.477(8) .
C2 O1 1.250(8) .
C2 O2 1.249(8) .
C3 H3A 0.9900 .
C3 H3B 0.9900 .
C3 C4 1.515(9) .
C3 N1 1.488(8) .
C4 O3 1.273(8) .
C4 O4 1.252(8) .
C5 H5A 0.9900 .
C5 H5B 0.9900 .
C5 C6 1.521(9) .
C5 N2 1.495(8) .
C6 O5 1.263(8) .
C6 O6 1.249(8) .
C7 H7A 0.9900 .
C7 H7B 0.9900 .
C7 C8 1.496(9) .
C7 N2 1.492(8) .
C8 Sm1 3.037(7) 2_776
C8 O7 1.266(8) .
C8 O8 1.239(8) .
C9 H9A 0.9900 .
C9 H9B 0.9900 .
C9 C10 1.514(9) .
C9 N1 1.483(8) .
C10 H10A 0.9900 .
C10 H10B 0.9900 .
C10 C11 1.528(9) .
C11 H11A 0.9900 .
C11 H11B 0.9900 .
C11 N2 1.502(8) .
N2 H2 0.9300 .
O2 Sm1 2.409(5) 1_655
O5 Sm1 2.358(5) 1_655
O7 Sm1 2.831(5) 2_776
O7 Sm1 2.377(5) 1_665
O8 Sm1 2.507(5) 2_776
O1W H1WA 0.8816 .
O1W H1WB 0.8707 .
O2W H2WA 0.8506 .
O2W H2WB 0.8501 .
O3W H3WA 0.6950 .
O3W H3WB 1.0419 .
O5W H5WA 0.8497 .
O5W H5WB 0.8499 .
O4W H4WA 0.9997 .
O4W H4WB 0.9131 .

loop_
_geom_torsion_atom_site_label_1
_geom_torsion_atom_site_label_2
_geom_torsion_atom_site_label_3
_geom_torsion_atom_site_label_4
_geom_torsion
_geom_torsion_site_symmetry_1
_geom_torsion_site_symmetry_2
_geom_torsion_site_symmetry_3
_geom_torsion_site_symmetry_4
Sm1 C8 O7 Sm1 -171.4(11) 2_776 . . 1_665
C1 C2 O1 Sm1 -7.4(8) . . . .
C1 C2 O2 Sm1 139.9(7) . . . 1_655
C2 C1 N1 Sm1 -29.3(6) . . . .
C2 C1 N1 C3 -138.7(6) . . . .
C2 C1 N1 C9 102.3(6) . . . .
C3 C4 O3 Sm1 35.9(7) . . . .
C4 C3 N1 Sm1 -46.4(5) . . . .
C4 C3 N1 C1 69.1(7) . . . .
C4 C3 N1 C9 -170.5(5) . . . .
C5 C6 O5 Sm1 -179.8(5) . . . 1_655
C6 C5 N2 C7 148.1(6) . . . .
C6 C5 N2 C11 -86.7(7) . . . .
C7 C8 O7 Sm1 176.9(5) . . . 2_776
C7 C8 O7 Sm1 5.6(15) . . . 1_665
C7 C8 O8 Sm1 -176.6(5) . . . 2_776
C8 Sm1 N1 C1 69.6(4) 2_776 . . .
C8 Sm1 N1 C3 -174.7(3) 2_776 . . .
C8 Sm1 N1 C9 -57.9(5) 2_776 . . .
C8 Sm1 O1 C2 -134.1(6) 2_776 . . .
C8 Sm1 O3 C4 -130.5(4) 2_776 . . .
C8 C7 N2 C5 -66.4(7) . . . .
C8 C7 N2 C11 167.9(5) . . . .
C9 C10 C11 N2 -172.8(5) . . . .
C10 C9 N1 Sm1 65.6(6) . . . .
C10 C9 N1 C1 -61.5(7) . . . .
C10 C9 N1 C3 178.2(5) . . . .
C10 C11 N2 C5 55.6(7) . . . .
C10 C11 N2 C7 -177.8(6) . . . .
N1 Sm1 O1 C2 -6.8(5) . . . .
N1 Sm1 O3 C4 -44.8(4) . . . .
N1 C1 C2 O1 26.6(8) . . . .
N1 C1 C2 O2 -155.3(6) . . . .
N1 C3 C4 O3 13.1(8) . . . .
N1 C3 C4 O4 -168.8(5) . . . .
N1 C9 C10 C11 178.1(5) . . . .
N2 C5 C6 O5 151.2(6) . . . .
N2 C5 C6 O6 -30.8(9) . . . .
N2 C7 C8 Sm1 -29(3) . . . 2_776
N2 C7 C8 O7 172.1(6) . . . .
N2 C7 C8 O8 -8.8(9) . . . .
O1 Sm1 N1 C1 19.1(4) . . . .
O1 Sm1 N1 C3 134.8(4) . . . .
O1 Sm1 N1 C9 -108.4(5) . . . .
O1 Sm1 O3 C4 -112.3(4) . . . .
O1 C2 O2 Sm1 -42.1(14) . . . 1_655
O2 Sm1 N1 C1 -133.9(4) 1_455 . . .
O2 Sm1 N1 C3 -18.2(4) 1_455 . . .
O2 Sm1 N1 C9 98.7(4) 1_455 . . .
O2 Sm1 O1 C2 48.0(7) 1_455 . . .
O2 Sm1 O3 C4 61.8(4) 1_455 . . .
O2 C2 O1 Sm1 174.7(5) . . . .
O3 Sm1 N1 C1 -70.8(4) . . . .
O3 Sm1 N1 C3 44.9(3) . . . .
O3 Sm1 N1 C9 161.7(5) . . . .
O3 Sm1 O1 C2 57.8(5) . . . .
O4 C4 O3 Sm1 -142.0(6) . . . .
O5 Sm1 N1 C1 154.2(4) 1_455 . . .
O5 Sm1 N1 C3 -90.0(4) 1_455 . . .
O5 Sm1 N1 C9 26.8(4) 1_455 . . .
O5 Sm1 O1 C2 -58.3(6) 1_455 . . .
O5 Sm1 O3 C4 5.7(5) 1_455 . . .
O6 C6 O5 Sm1 2.5(13) . . . 1_655
O7 Sm1 N1 C1 48.7(4) 2_776 . . .
O7 Sm1 N1 C1 -36.6(5) 1_445 . . .
O7 Sm1 N1 C3 164.4(3) 2_776 . . .
O7 Sm1 N1 C3 79.1(4) 1_445 . . .
O7 Sm1 N1 C9 -164.1(4) 1_445 . . .
O7 Sm1 N1 C9 -78.8(5) 2_776 . . .
O7 Sm1 O1 C2 133.6(6) 1_445 . . .
O7 Sm1 O1 C2 -160.9(6) 2_776 . . .
O7 Sm1 O3 C4 -159.8(4) 2_776 . . .
O7 Sm1 O3 C4 161.8(5) 1_445 . . .
O7 C8 O8 Sm1 2.5(7) . . . 2_776
O8 Sm1 N1 C1 86.3(4) 2_776 . . .
O8 Sm1 N1 C3 -158.0(4) 2_776 . . .
O8 Sm1 N1 C9 -41.1(4) 2_776 . . .
O8 Sm1 O1 C2 -109.3(6) 2_776 . . .
O8 Sm1 O3 C4 -89.9(5) 2_776 . . .
O8 C8 O7 Sm1 -173.5(8) . . . 1_665
O8 C8 O7 Sm1 -2.1(6) . . . 2_776
O1W Sm1 N1 C1 167.3(5) . . . .
O1W Sm1 N1 C3 -77.0(6) . . . .
O1W Sm1 N1 C9 39.8(7) . . . .
O1W Sm1 O1 C2 -165.3(5) . . . .
O1W Sm1 O3 C4 104.3(5) . . . .
